data_2018818
loop_
_publ_author_name
'Fu, Ying'
'He, Yin-Xia'
'Hou, Hong-Xia'
'Zhu, Wen-Bo'
'Li, Hu-Lin'
'Wu, Chao'
'Xian, Fang-Yan'

_publ_section_title
;
 2,2'-Anhydro-1-(3',5'-di-<i>O</i>-acetyl-\b-<small>D</small>-arabinofuranosyl)uracil,
 a cyclouridine nucleoside with a C4'-<i>endo</i> furanosyl conformation
;
_journal_coeditor_code FN3123
_journal_issue 3
_journal_name_full 'Acta Crystallographica Section C'
_journal_page_first 282
_journal_page_last 284
_journal_paper_doi 10.1107/S0108270113000395
_journal_volume 69
_journal_year 2013
_chemical_formula_iupac 'C13 H14 N2 O7'
_chemical_formula_moiety 'C13 H14 N2 O7'
_chemical_formula_sum 'C13 H14 N2 O7'
_chemical_formula_weight 310.26
_chemical_melting_point_gt 461
_chemical_melting_point_lt 463
_chemical_name_common 3',5'-diacetyl-O^2^,2-cyclouridine
_chemical_name_systematic
;
2,2'-Anhydro-1-(2'-deoxy-3',5'-di-<i>O</i>-acety-\b-<i>D</i>-
arabinofuranosyl)uracil
;
_space_group_crystal_system monoclinic
_space_group_IT_number 4
_space_group_name_Hall 'P 2yb'
_space_group_name_H-M_alt 'P 1 21 1'
_symmetry_space_group_name_Hall 'P 2yb'
_symmetry_space_group_name_H-M 'P 1 21 1'
_atom_sites_solution_hydrogens geom
_atom_sites_solution_primary direct
_atom_sites_solution_secondary difmap
_audit_creation_method SHELXL97
_cell_angle_alpha 90.00
_cell_angle_beta 90.609(4)
_cell_angle_gamma 90.00
_cell_formula_units_Z 2
_cell_length_a 8.1032(3)
_cell_length_b 10.0065(3)
_cell_length_c 8.8704(4)
_cell_measurement_reflns_used 1211
_cell_measurement_temperature 294.42(10)
_cell_measurement_theta_max 28.3930
_cell_measurement_theta_min 3.0628
_cell_volume 719.21(5)
_computing_cell_refinement 'CrysAlis PRO (Agilent, 2012)'
_computing_data_collection 'CrysAlis PRO (Agilent, 2012)'
_computing_data_reduction 'CrysAlis PRO (Agilent, 2012)'
_computing_molecular_graphics 'OLEX2 (Dolomanov <i>et al.</i>, 2009)'
_computing_publication_material 'OLEX2 (Dolomanov <i>et al.</i>, 2009)'
_computing_structure_refinement 'SHELXL97 (Sheldrick, 2008)'
_computing_structure_solution 'SHELXS97 (Sheldrick, 2008)'
_diffrn_ambient_temperature 294.42(10)
_diffrn_detector_area_resol_mean 16.0733
_diffrn_measured_fraction_theta_full 0.9974
_diffrn_measured_fraction_theta_max 0.9742
_diffrn_measurement_device_type 'Agilent SuperNova (Dual, Cu at zero, Eos)'
_diffrn_measurement_method '\w scans'
_diffrn_radiation_monochromator mirror
_diffrn_radiation_type 'Mo K\a'
_diffrn_radiation_wavelength 0.7107
_diffrn_reflns_av_R_equivalents 0.0154
_diffrn_reflns_limit_h_max 10
_diffrn_reflns_limit_h_min -6
_diffrn_reflns_limit_k_max 12
_diffrn_reflns_limit_k_min -12
_diffrn_reflns_limit_l_max 8
_diffrn_reflns_limit_l_min -11
_diffrn_reflns_number 2985
_diffrn_reflns_theta_full 25.50
_diffrn_reflns_theta_max 26.37
_diffrn_reflns_theta_min 3.07
_exptl_absorpt_coefficient_mu 0.118
_exptl_absorpt_correction_T_max 1.00000
_exptl_absorpt_correction_T_min 0.71019
_exptl_absorpt_correction_type multi-scan
_exptl_absorpt_process_details
;
(CrysAlis PRO; Agilent, 2012)
;
_exptl_crystal_colour colourless
_exptl_crystal_density_diffrn 1.433
_exptl_crystal_density_method 'not measured'
_exptl_crystal_description block
_exptl_crystal_F_000 324
_exptl_crystal_size_max 0.3
_exptl_crystal_size_mid 0.3
_exptl_crystal_size_min 0.3
_refine_diff_density_max 0.138
_refine_diff_density_min -0.169
_refine_ls_abs_structure_details 'Flack (1983), 933 Friedel pairs'
_refine_ls_abs_structure_Flack -0.2(12)
_refine_ls_extinction_method none
_refine_ls_goodness_of_fit_ref 1.086
_refine_ls_hydrogen_treatment constr
_refine_ls_matrix_type full
_refine_ls_number_parameters 201
_refine_ls_number_reflns 2483
_refine_ls_number_restraints 1
_refine_ls_restrained_S_all 1.085
_refine_ls_R_factor_all 0.0468
_refine_ls_R_factor_gt 0.0394
_refine_ls_shift/su_max 0.000
_refine_ls_shift/su_mean 0.000
_refine_ls_structure_factor_coef Fsqd
_refine_ls_weighting_details 'calc w=1/[\s^2^(Fo^2^)+(0.0345P)^2^+0.0609P] where P=(Fo^2^+2Fc^2^)/3'
_refine_ls_weighting_scheme calc
_refine_ls_wR_factor_gt 0.0830
_refine_ls_wR_factor_ref 0.0913
_reflns_number_gt 2160
_reflns_number_total 2483
_reflns_threshold_expression I>2sigma(I)
_cod_data_source_file fn3123.cif
_cod_data_source_block I
_cod_database_code 2018818

loop_
_space_group_symop_id
_space_group_symop_operation_xyz
1 'x, y, z'
2 '-x, y+1/2, -z'

loop_
_atom_site_type_symbol
_atom_site_label
_atom_site_fract_x
_atom_site_fract_y
_atom_site_fract_z
_atom_site_U_iso_or_equiv
_atom_site_adp_type
_atom_site_calc_flag
_atom_site_refinement_flags
_atom_site_occupancy
_atom_site_symmetry_multiplicity
O O2' 0.7319(2) 0.39998(15) -0.0785(2) 0.0440(4) Uani d . 1 1
O O3' 0.3797(2) 0.55971(17) -0.24786(17) 0.0443(4) Uani d . 1 1
O O4 1.1202(3) 0.37929(19) 0.2971(2) 0.0594(6) Uani d . 1 1
O O4' 0.5843(2) 0.70443(14) -0.02277(19) 0.0424(4) Uani d . 1 1
O O5' 0.4859(3) 0.6532(2) 0.27176(19) 0.0570(6) Uani d . 1 1
O O7 0.6470(3) 0.5328(3) 0.4235(2) 0.0886(8) Uani d . 1 1
O O9 0.1443(2) 0.48121(19) -0.1537(2) 0.0605(6) Uani d . 1 1
N N1 0.8368(2) 0.58738(17) 0.0164(2) 0.0365(5) Uani d . 1 1
N N3 0.9211(3) 0.37845(19) 0.1143(2) 0.0416(5) Uani d . 1 1
C C1' 0.7165(3) 0.6383(2) -0.0916(3) 0.0389(6) Uani d . 1 1
H H1' 0.7682 0.6938 -0.1689 0.047 Uiso calc R 1 1
C C2 0.8376(3) 0.4522(2) 0.0244(3) 0.0379(6) Uani d . 1 1
C C2' 0.6476(3) 0.5074(2) -0.1578(3) 0.0396(5) Uani d . 1 1
H H2' 0.6637 0.5021 -0.2670 0.048 Uiso calc R 1 1
C C3' 0.4659(3) 0.5081(2) -0.1176(2) 0.0353(5) Uani d . 1 1
H H3' 0.4262 0.4195 -0.0882 0.042 Uiso calc R 1 1
C C4 1.0285(3) 0.4446(2) 0.2130(3) 0.0430(6) Uani d . 1 1
C C4' 0.4557(3) 0.6092(2) 0.0112(3) 0.0382(5) Uani d . 1 1
H H4' 0.3485 0.6544 0.0059 0.046 Uiso calc R 1 1
C C5 1.0296(3) 0.5895(3) 0.2110(3) 0.0466(6) Uani d . 1 1
H H5 1.0980 0.6354 0.2780 0.056 Uiso calc R 1 1
C C5' 0.4762(3) 0.5453(2) 0.1656(2) 0.0433(6) Uani d . 1 1
H H5'A 0.3828 0.4882 0.1874 0.052 Uiso calc R 1 1
H H5'B 0.5761 0.4919 0.1698 0.052 Uiso calc R 1 1
C C6 0.9345(3) 0.6582(2) 0.1148(3) 0.0412(6) Uani d . 1 1
H H6 0.9345 0.7511 0.1147 0.049 Uiso calc R 1 1
C C7 0.5792(4) 0.6352(3) 0.3962(3) 0.0526(7) Uani d . 1 1
C C8 0.5833(5) 0.7582(3) 0.4902(4) 0.0828(12) Uani d . 1 1
H H8A 0.5352 0.7397 0.5865 0.124 Uiso calc R 1 1
H H8B 0.5218 0.8276 0.4406 0.124 Uiso calc R 1 1
H H8C 0.6956 0.7865 0.5044 0.124 Uiso calc R 1 1
C C9 0.2144(3) 0.5409(3) -0.2514(3) 0.0469(6) Uani d . 1 1
C C10 0.1376(4) 0.6010(4) -0.3879(3) 0.0728(10) Uani d . 1 1
H H10A 0.1457 0.5396 -0.4707 0.109 Uiso calc R 1 1
H H10B 0.1940 0.6824 -0.4125 0.109 Uiso calc R 1 1
H H10C 0.0236 0.6199 -0.3690 0.109 Uiso calc R 1 1

loop_
_atom_site_aniso_label
_atom_site_aniso_U_11
_atom_site_aniso_U_22
_atom_site_aniso_U_33
_atom_site_aniso_U_12
_atom_site_aniso_U_13
_atom_site_aniso_U_23
O2' 0.0470(11) 0.0286(8) 0.0562(11) 0.0040(8) -0.0104(9) -0.0056(8)
O3' 0.0443(10) 0.0488(10) 0.0395(9) -0.0025(8) -0.0049(7) 0.0081(8)
O4 0.0649(14) 0.0506(11) 0.0625(12) 0.0135(10) -0.0152(11) 0.0053(10)
O4' 0.0427(10) 0.0265(7) 0.0581(11) 0.0009(7) 0.0009(8) -0.0029(7)
O5' 0.0711(14) 0.0549(11) 0.0444(11) 0.0133(10) -0.0170(10) -0.0116(9)
O7 0.118(2) 0.0762(15) 0.0703(14) 0.0182(17) -0.0367(14) 0.0102(14)
O9 0.0483(12) 0.0631(13) 0.0703(13) -0.0071(10) 0.0032(10) 0.0039(11)
N1 0.0367(12) 0.0264(10) 0.0464(12) 0.0004(9) -0.0038(9) 0.0014(9)
N3 0.0456(13) 0.0306(10) 0.0484(13) 0.0065(10) -0.0023(11) 0.0018(9)
C1' 0.0415(15) 0.0307(11) 0.0444(15) -0.0004(11) 0.0012(11) 0.0035(10)
C2 0.0381(14) 0.0293(12) 0.0463(15) 0.0043(10) 0.0067(11) -0.0015(11)
C2' 0.0460(13) 0.0336(12) 0.0393(12) 0.0037(12) -0.0028(10) 0.0008(11)
C3' 0.0424(13) 0.0274(11) 0.0360(12) -0.0002(11) -0.0057(10) 0.0009(10)
C4 0.0451(16) 0.0408(14) 0.0430(15) 0.0067(12) 0.0031(12) 0.0016(11)
C4' 0.0372(14) 0.0342(11) 0.0433(13) 0.0004(11) -0.0029(10) -0.0031(10)
C5 0.0483(16) 0.0447(14) 0.0468(15) 0.0002(13) -0.0052(12) -0.0053(12)
C5' 0.0465(15) 0.0422(14) 0.0410(12) 0.0003(12) -0.0029(11) -0.0049(11)
C6 0.0477(16) 0.0317(12) 0.0442(15) -0.0029(11) 0.0038(12) -0.0007(11)
C7 0.0574(18) 0.0602(18) 0.0401(15) -0.0141(15) -0.0092(13) 0.0072(13)
C8 0.134(4) 0.066(2) 0.0477(18) -0.039(2) -0.021(2) 0.0018(15)
C9 0.0467(15) 0.0490(15) 0.0450(14) 0.0044(13) -0.0043(12) -0.0090(13)
C10 0.062(2) 0.101(3) 0.0542(17) 0.019(2) -0.0174(15) -0.0010(17)

loop_
_atom_type_symbol
_atom_type_description
_atom_type_scat_dispersion_real
_atom_type_scat_dispersion_imag
_atom_type_scat_source
C C 0.0033 0.0016 'International Tables Vol C Tables 4.2.6.8 and 6.1.1.4'
H H 0.0000 0.0000 'International Tables Vol C Tables 4.2.6.8 and 6.1.1.4'
N N 0.0061 0.0033 'International Tables Vol C Tables 4.2.6.8 and 6.1.1.4'
O O 0.0106 0.0060 'International Tables Vol C Tables 4.2.6.8 and 6.1.1.4'

loop_
_geom_angle_atom_site_label_1
_geom_angle_atom_site_label_2
_geom_angle_atom_site_label_3
_geom_angle
C2 O2' C2' 109.45(18)
C9 O3' C3' 116.16(19)
C1' O4' C4' 109.56(16)
C7 O5' C5' 117.7(2)
C2 N1 C1' 112.8(2)
C2 N1 C6 118.7(2)
C6 N1 C1' 128.20(19)
C2 N3 C4 116.2(2)
O4' C1' N1 112.9(2)
O4' C1' H1' 111.8
O4' C1' C2' 107.0(2)
N1 C1' H1' 111.8
N1 C1' C2' 101.02(18)
C2' C1' H1' 111.8
O2' C2 N1 110.4(2)
N3 C2 O2' 121.8(2)
N3 C2 N1 127.8(2)
O2' C2' C1' 106.17(17)
O2' C2' H2' 111.8
O2' C2' C3' 110.04(18)
C1' C2' H2' 111.8
C3' C2' C1' 104.77(19)
C3' C2' H2' 111.8
O3' C3' C2' 106.06(17)
O3' C3' H3' 112.3
O3' C3' C4' 109.44(19)
C2' C3' H3' 112.3
C2' C3' C4' 103.84(18)
C4' C3' H3' 112.3
O4 C4 N3 119.7(2)
O4 C4 C5 122.2(3)
N3 C4 C5 118.1(2)
O4' C4' C3' 103.63(18)
O4' C4' H4' 109.0
O4' C4' C5' 113.11(18)
C3' C4' H4' 109.0
C5' C4' C3' 112.91(19)
C5' C4' H4' 109.0
C4 C5 H5 119.4
C6 C5 C4 121.3(3)
C6 C5 H5 119.4
O5' C5' C4' 106.28(19)
O5' C5' H5'A 110.5
O5' C5' H5'B 110.5
C4' C5' H5'A 110.5
C4' C5' H5'B 110.5
H5'A C5' H5'B 108.7
N1 C6 H6 121.1
C5 C6 N1 117.9(2)
C5 C6 H6 121.1
O5' C7 C8 111.0(3)
O7 C7 O5' 122.6(3)
O7 C7 C8 126.3(3)
C7 C8 H8A 109.5
C7 C8 H8B 109.5
C7 C8 H8C 109.5
H8A C8 H8B 109.5
H8A C8 H8C 109.5
H8B C8 H8C 109.5
O3' C9 C10 111.7(3)
O9 C9 O3' 121.9(2)
O9 C9 C10 126.4(3)
C9 C10 H10A 109.5
C9 C10 H10B 109.5
C9 C10 H10C 109.5
H10A C10 H10B 109.5
H10A C10 H10C 109.5
H10B C10 H10C 109.5

loop_
_geom_bond_atom_site_label_1
_geom_bond_atom_site_label_2
_geom_bond_distance
O2' C2 1.350(3)
O2' C2' 1.451(3)
O3' C3' 1.440(3)
O3' C9 1.353(3)
O4 C4 1.234(3)
O4' C1' 1.404(3)
O4' C4' 1.447(3)
O5' C5' 1.434(3)
O5' C7 1.343(3)
O7 C7 1.186(4)
O9 C9 1.200(3)
N1 C1' 1.452(3)
N1 C2 1.355(3)
N1 C6 1.370(3)
N3 C2 1.276(3)
N3 C4 1.394(3)
C1' H1' 0.9800
C1' C2' 1.539(3)
C2' H2' 0.9800
C2' C3' 1.518(3)
C3' H3' 0.9800
C3' C4' 1.528(3)
C4 C5 1.450(3)
C4' H4' 0.9800
C4' C5' 1.519(3)
C5 H5 0.9300
C5 C6 1.335(3)
C5' H5'A 0.9700
C5' H5'B 0.9700
C6 H6 0.9300
C7 C8 1.487(4)
C8 H8A 0.9600
C8 H8B 0.9600
C8 H8C 0.9600
C9 C10 1.482(4)
C10 H10A 0.9600
C10 H10B 0.9600
C10 H10C 0.9600

loop_
_geom_hbond_atom_site_label_D
_geom_hbond_atom_site_label_H
_geom_hbond_atom_site_label_A
_geom_hbond_site_symmetry_A
_geom_hbond_distance_DH
_geom_hbond_distance_HA
_geom_hbond_distance_DA
_geom_hbond_angle_DHA
_geom_hbond_publ_flag
C1' H1' O4 2_755 0.98 2.36 3.308(3) 162 y
C5' H5'A O4 1_455 0.97 2.59 3.537(3) 166 y
C5' H5'B Cg . 0.97 2.50 3.026(2) 114 y
C6 H6 O9 2_655 0.93 2.42 3.313(3) 162 y
C8 H8C O4 2_756 0.96 2.48 3.272(4) 140 y
C6 H6 N3 2_755 0.93 2.68 3.226(3) 118 y
C3' H3' O4' 2_645 0.98 2.37 3.311(3) 161 y
C4' H4' O2' 2_655 0.98 2.62 3.340(3) 130 y

loop_
_geom_torsion_atom_site_label_1
_geom_torsion_atom_site_label_2
_geom_torsion_atom_site_label_3
_geom_torsion_atom_site_label_4
_geom_torsion
O2' C2' C3' O3' -149.97(18)
O2' C2' C3' C4' 94.7(2)
O3' C3' C4' O4' -81.4(2)
O3' C3' C4' C5' 155.9(2)
O4 C4 C5 C6 177.2(2)
O4' C1' C2' O2' -116.8(2)
O4' C1' C2' C3' -0.4(2)
O4' C4' C5' O5' 55.2(3)
N1 C1' C2' O2' 1.4(2)
N1 C1' C2' C3' 117.88(19)
N3 C4 C5 C6 -1.9(5)
C1' O4' C4' C3' -33.6(2)
C1' O4' C4' C5' 89.1(2)
C1' N1 C2 O2' 3.9(3)
C1' N1 C2 N3 -175.3(2)
C1' N1 C6 C5 175.9(2)
C1' C2' C3' O3' 96.3(2)
C1' C2' C3' C4' -19.0(2)
C2 O2' C2' C1' 0.7(2)
C2 O2' C2' C3' -112.2(2)
C2 N1 C1' O4' 110.7(2)
C2 N1 C1' C2' -3.2(3)
C2 N1 C6 C5 2.0(4)
C2 N3 C4 O4 -175.8(2)
C2 N3 C4 C5 3.3(4)
C2' O2' C2 N1 -2.7(3)
C2' O2' C2 N3 176.5(2)
C2' C3' C4' O4' 31.5(2)
C2' C3' C4' C5' -91.2(2)
C3' O3' C9 O9 -2.1(4)
C3' O3' C9 C10 178.4(2)
C3' C4' C5' O5' 172.5(2)
C4 N3 C2 O2' 178.7(2)
C4 N3 C2 N1 -2.3(4)
C4 C5 C6 N1 -0.8(4)
C4' O4' C1' N1 -88.8(2)
C4' O4' C1' C2' 21.4(2)
C5' O5' C7 O7 -3.2(4)
C5' O5' C7 C8 177.0(3)
C6 N1 C1' O4' -63.5(3)
C6 N1 C1' C2' -177.4(2)
C6 N1 C2 O2' 178.7(2)
C6 N1 C2 N3 -0.5(4)
C7 O5' C5' C4' -148.2(2)
C9 O3' C3' C2' 165.25(19)
C9 O3' C3' C4' -83.3(2)
